data_7202722
loop_
_publ_author_name
'Hendrik Bu\&skamp'
'Glen B. Deacon'
'Matthias Hilder'
'Peter C. Junk'
'Ulrich H. Kynast'
'Winnie W. Lee'
'David R. Turner'

_publ_section_title
;
 Structural variations in rare earth benzoate complexes : Part I.
 Lanthanum
;
_journal_issue 5
_journal_name_full CrystEngComm
_journal_page_first 394
_journal_paper_doi 10.1039/b700980a
_journal_volume 9
_journal_year 2007
_chemical_formula_moiety 'C68 H90 La2 O16 S4'
_chemical_formula_sum 'C68 H90 La2 O16 S4'
_chemical_formula_weight 1569.46
_chemical_name_common
;bis(bis(dimethylsulphoxide)tris(2,4,6-
trimethylbenzoato)lanthanum (iii))
;
_chemical_name_systematic
;
bis[bis(dimethylsulphoxide)tris(2,4,6-trimethylbenzoato)lanthanum
(III)]
;
_space_group_IT_number 15
_symmetry_cell_setting monoclinic
_symmetry_space_group_name_Hall '-C 2yc'
_symmetry_space_group_name_H-M 'C 1 2/c 1'
_atom_sites_solution_hydrogens geom
_atom_sites_solution_primary direct
_atom_sites_solution_secondary difmap
_audit_creation_method SHELXL-97
_cell_angle_alpha 90.00
_cell_angle_beta 118.495(1)
_cell_angle_gamma 90.00
_cell_formula_units_Z 4
_cell_length_a 25.5545(2)
_cell_length_b 19.5508(2)
_cell_length_c 16.9228(2)
_cell_measurement_temperature 123(1)
_cell_volume 7430.59(15)
_computing_cell_refinement 'DENZO-SMN (Otwinowski & Minor, 1997)'
_computing_data_collection 'Collect (Hooft, 1999)'
_computing_data_reduction 'DENZO-SMN (Otwinowski & Minor, 1997)'
_computing_molecular_graphics 'X-Seed (Barbour, 1999)'
_computing_publication_material 'CIFTAB (Sheldrick, 1997)'
_computing_structure_refinement 'SHELXL-97 (Sheldrick, 1997)'
_computing_structure_solution 'SHELXS-97 (Sheldrick, 1990)'
_diffrn_ambient_temperature 123(1)
_diffrn_measured_fraction_theta_full 0.996
_diffrn_measured_fraction_theta_max 0.996
_diffrn_measurement_device_type 'Nonius KappaCCD'
_diffrn_measurement_method 'phi and omega scans'
_diffrn_radiation_monochromator graphite
_diffrn_radiation_source 'fine-focus sealed tube'
_diffrn_radiation_type MoK\a
_diffrn_radiation_wavelength 0.71073
_diffrn_reflns_av_R_equivalents 0.0625
_diffrn_reflns_av_sigmaI/netI 0.0654
_diffrn_reflns_limit_h_max 27
_diffrn_reflns_limit_h_min -33
_diffrn_reflns_limit_k_max 25
_diffrn_reflns_limit_k_min -21
_diffrn_reflns_limit_l_max 21
_diffrn_reflns_limit_l_min -19
_diffrn_reflns_number 30729
_diffrn_reflns_theta_full 27.50
_diffrn_reflns_theta_max 27.50
_diffrn_reflns_theta_min 3.43
_exptl_absorpt_coefficient_mu 1.307
_exptl_absorpt_correction_T_max 0.7800
_exptl_absorpt_correction_T_min 0.6951
_exptl_absorpt_correction_type empirical
_exptl_absorpt_process_details SORTAV
_exptl_crystal_colour colourless
_exptl_crystal_density_diffrn 1.403
_exptl_crystal_density_method 'not measured'
_exptl_crystal_description block
_exptl_crystal_F_000 3216
_exptl_crystal_size_max 0.30
_exptl_crystal_size_mid 0.25
_exptl_crystal_size_min 0.20
_refine_diff_density_max 1.258
_refine_diff_density_min -0.588
_refine_diff_density_rms 0.084
_refine_ls_extinction_method none
_refine_ls_goodness_of_fit_ref 1.039
_refine_ls_hydrogen_treatment constr
_refine_ls_matrix_type full
_refine_ls_number_parameters 519
_refine_ls_number_reflns 8497
_refine_ls_number_restraints 24
_refine_ls_restrained_S_all 1.038
_refine_ls_R_factor_all 0.0870
_refine_ls_R_factor_gt 0.0450
_refine_ls_shift/su_max 0.003
_refine_ls_shift/su_mean 0.000
_refine_ls_structure_factor_coef Fsqd
_refine_ls_weighting_details 'calc w=1/[\s^2^(Fo^2^)+(0.2000P)^2^+0.0000P] where P=(Fo^2^+2Fc^2^)/3'
_refine_ls_weighting_scheme calc
_refine_ls_wR_factor_gt 0.1004
_refine_ls_wR_factor_ref 0.1136
_reflns_number_gt 5616
_reflns_number_total 8497
_reflns_threshold_expression >2sigma(I)
_cod_data_source_file b700980a.txt
_cod_data_source_block HB28DMSO
_cod_depositor_comments
;
The following automatic conversions were performed:
'_exptl_absorpt_correction_type' value 'Empirical' changed to 'empirical'
according to '/home/saulius/struct/CIF-dictionaries/cif_core.dic'
dictionary named 'cif_core.dic' version 2.4.1 from 2010-06-29.

Automatic conversion script
Id: cif_fix_enum 1527 2010-12-29 10:47:43Z saulius 
;
_cod_original_cell_volume 7430.58(13)
_cod_original_sg_symbol_H-M C2/c
_cod_database_code 7202722

loop_
_symmetry_equiv_pos_as_xyz
'x, y, z'
'-x, y, -z+1/2'
'x+1/2, y+1/2, z'
'-x+1/2, y+1/2, -z+1/2'
'-x, -y, -z'
'x, -y, z-1/2'
'-x+1/2, -y+1/2, -z'
'x+1/2, -y+1/2, z-1/2'

loop_
_atom_site_label
_atom_site_type_symbol
_atom_site_fract_x
_atom_site_fract_y
_atom_site_fract_z
_atom_site_U_iso_or_equiv
_atom_site_adp_type
_atom_site_occupancy
_atom_site_symmetry_multiplicity
_atom_site_calc_flag
_atom_site_refinement_flags
_atom_site_disorder_assembly
_atom_site_disorder_group
La1 La 0.069548(9) 0.330238(10) 0.389163(14) 0.04094(10) Uani 1 1 d . . .
O1 O 0.10911(14) 0.38444(14) 0.54900(18) 0.0670(8) Uani 1 1 d . C .
C1 C 0.12488(19) 0.3280(2) 0.5887(3) 0.0533(10) Uani 1 1 d . . .
S1 S 0.23424(6) 0.35235(8) 0.48106(9) 0.0765(4) Uani 1 1 d D A 1
C31 C 0.2717(3) 0.4297(3) 0.4850(5) 0.144(3) Uani 1 1 d D A 1
H31A H 0.2510 0.4528 0.4267 0.216 Uiso 1 1 calc R A 1
H31B H 0.3127 0.4195 0.4986 0.216 Uiso 1 1 calc R A 1
H31C H 0.2721 0.4594 0.5319 0.216 Uiso 1 1 calc R A 1
C32 C 0.2535(3) 0.3062(3) 0.4098(4) 0.118(2) Uani 1 1 d D A 1
H32A H 0.2253 0.2684 0.3822 0.177 Uiso 1 1 calc R A 1
H32B H 0.2938 0.2879 0.4447 0.177 Uiso 1 1 calc R A 1
H32C H 0.2519 0.3365 0.3626 0.177 Uiso 1 1 calc R A 1
S2A S 0.05560(10) 0.50924(9) 0.4401(2) 0.1019(12) Uani 0.775(6) 1 d PD B 1
C33A C 0.0229(4) 0.5853(4) 0.3792(9) 0.210(13) Uani 0.775(6) 1 d PD B 1
H33A H -0.0205 0.5803 0.3471 0.315 Uiso 0.775(6) 1 calc PR B 1
H33B H 0.0374 0.5935 0.3358 0.315 Uiso 0.775(6) 1 calc PR B 1
H33C H 0.0339 0.6239 0.4209 0.315 Uiso 0.775(6) 1 calc PR B 1
C34A C 0.1304(2) 0.5347(3) 0.4887(5) 0.175(8) Uani 0.775(6) 1 d PD B 1
H34A H 0.1559 0.4977 0.5265 0.262 Uiso 0.775(6) 1 calc PR B 1
H34B H 0.1363 0.5756 0.5256 0.262 Uiso 0.775(6) 1 calc PR B 1
H34C H 0.1407 0.5451 0.4411 0.262 Uiso 0.775(6) 1 calc PR B 1
O2 O 0.11973(14) 0.27396(14) 0.54703(19) 0.0662(8) Uani 1 1 d . C .
C2A C 0.1582(5) 0.3312(8) 0.6937(6) 0.050(3) Uani 0.598(18) 1 d PD C 1
C3A C 0.1275(6) 0.3022(6) 0.7382(8) 0.066(4) Uani 0.598(18) 1 d PD C 1
C4A C 0.1558(9) 0.3096(11) 0.8311(11) 0.087(5) Uani 0.598(18) 1 d PD C 1
H4A H 0.1367 0.2916 0.8629 0.105 Uiso 0.598(18) 1 calc PR C 1
C5A C 0.2108(7) 0.3419(8) 0.8802(7) 0.085(5) Uani 0.598(18) 1 d PD C 1
C6A C 0.2366(5) 0.3683(6) 0.8360(6) 0.070(3) Uani 0.598(18) 1 d PD C 1
H6A H 0.2736 0.3909 0.8698 0.084 Uiso 0.598(18) 1 calc PR C 1
C7A C 0.2127(6) 0.3653(7) 0.7415(5) 0.050(3) Uani 0.598(18) 1 d PD C 1
C8A C 0.0678(8) 0.2684(10) 0.6816(11) 0.092(6) Uani 0.598(18) 1 d PD C 1
H8A1 H 0.0739 0.2227 0.6637 0.138 Uiso 0.598(18) 1 calc PR C 1
H8A2 H 0.0443 0.2961 0.6278 0.138 Uiso 0.598(18) 1 calc PR C 1
H8A3 H 0.0465 0.2646 0.7166 0.138 Uiso 0.598(18) 1 calc PR C 1
C9A C 0.2383(8) 0.3460(8) 0.9827(5) 0.125(6) Uani 0.598(18) 1 d PD C 1
H9A1 H 0.2260 0.3060 1.0048 0.188 Uiso 0.598(18) 1 calc PR C 1
H9A2 H 0.2247 0.3878 0.9993 0.188 Uiso 0.598(18) 1 calc PR C 1
H9A3 H 0.2818 0.3467 1.0097 0.188 Uiso 0.598(18) 1 calc PR C 1
C10A C 0.2461(6) 0.3914(11) 0.6939(10) 0.075(4) Uani 0.598(18) 1 d PD C 1
H10A H 0.2640 0.3528 0.6787 0.113 Uiso 0.598(18) 1 calc PR C 1
H10B H 0.2774 0.4231 0.7334 0.113 Uiso 0.598(18) 1 calc PR C 1
H10C H 0.2183 0.4153 0.6387 0.113 Uiso 0.598(18) 1 calc PR C 1
C2B C 0.1354(9) 0.3216(11) 0.6805(7) 0.046(4) Uani 0.402(18) 1 d PD C 2
C3B C 0.0950(10) 0.2883(11) 0.7052(13) 0.099(17) Uani 0.402(18) 1 d PD C 2
C4B C 0.1125(11) 0.2880(10) 0.7966(14) 0.109(9) Uani 0.402(18) 1 d PD C 2
H4B H 0.0852 0.2717 0.8152 0.130 Uiso 0.402(18) 1 calc PR C 2
C5B C 0.1683(12) 0.3104(16) 0.8625(10) 0.108(18) Uani 0.402(18) 1 d PD C 2
C6B C 0.2046(10) 0.3376(11) 0.8363(7) 0.094(10) Uani 0.402(18) 1 d PD C 2
H6B H 0.2418 0.3545 0.8814 0.113 Uiso 0.402(18) 1 calc PR C 2
C7B C 0.1920(9) 0.3433(8) 0.7455(8) 0.054(5) Uani 0.402(18) 1 d PD C 2
C8B C 0.0365(10) 0.2616(11) 0.6314(15) 0.100(7) Uani 0.402(18) 1 d PD C 2
H8B1 H 0.0309 0.2141 0.6445 0.150 Uiso 0.402(18) 1 calc PR C 2
H8B2 H 0.0370 0.2634 0.5739 0.150 Uiso 0.402(18) 1 calc PR C 2
H8B3 H 0.0038 0.2898 0.6278 0.150 Uiso 0.402(18) 1 calc PR C 2
C9B C 0.1835(15) 0.3059(13) 0.9615(9) 0.188(19) Uani 0.402(18) 1 d PD C 2
H9B1 H 0.2070 0.2646 0.9884 0.282 Uiso 0.402(18) 1 calc PR C 2
H9B2 H 0.1466 0.3039 0.9658 0.282 Uiso 0.402(18) 1 calc PR C 2
H9B3 H 0.2065 0.3463 0.9937 0.282 Uiso 0.402(18) 1 calc PR C 2
C10B C 0.2342(7) 0.3766(11) 0.7180(10) 0.062(7) Uani 0.402(18) 1 d PD C 2
H10D H 0.2459 0.3433 0.6861 0.093 Uiso 0.402(18) 1 calc PR C 2
H10E H 0.2697 0.3927 0.7717 0.093 Uiso 0.402(18) 1 calc PR C 2
H10F H 0.2144 0.4155 0.6784 0.093 Uiso 0.402(18) 1 calc PR C 2
O3 O -0.04909(11) 0.34317(12) 0.27166(17) 0.0450(6) Uani 1 1 d . . .
O4 O -0.02010(12) 0.34513(14) 0.41632(18) 0.0556(7) Uani 1 1 d . . .
O5 O 0.11563(12) 0.21361(13) 0.37803(19) 0.0546(7) Uani 1 1 d . . .
O6 O 0.02490(12) 0.21237(13) 0.3615(2) 0.0586(7) Uani 1 1 d . . .
O7 O 0.05061(14) 0.45742(14) 0.3681(2) 0.0674(9) Uani 1 1 d . . .
O8 O 0.17034(12) 0.36890(16) 0.4268(2) 0.0728(9) Uani 1 1 d . . .
C11 C -0.06060(17) 0.34840(17) 0.3362(3) 0.0421(9) Uani 1 1 d . . .
C12 C -0.12327(16) 0.35929(19) 0.3186(2) 0.0432(9) Uani 1 1 d . . .
C13 C -0.15180(18) 0.3066(2) 0.3409(3) 0.0489(9) Uani 1 1 d . . .
C14 C -0.2095(2) 0.3171(2) 0.3257(3) 0.0586(11) Uani 1 1 d . . .
H14 H -0.2292 0.2814 0.3391 0.070 Uiso 1 1 calc R . .
C15 C -0.23912(18) 0.3779(3) 0.2916(3) 0.0617(12) Uani 1 1 d . . .
C16 C -0.20980(19) 0.4294(2) 0.2726(3) 0.0572(11) Uani 1 1 d . . .
H16 H -0.2296 0.4718 0.2502 0.069 Uiso 1 1 calc R . .
C17 C -0.15188(17) 0.42109(19) 0.2854(3) 0.0474(9) Uani 1 1 d . . .
C18 C -0.1207(2) 0.2399(2) 0.3805(4) 0.0789(15) Uani 1 1 d . . .
H18A H -0.0936 0.2458 0.4449 0.118 Uiso 1 1 calc R . .
H18B H -0.0978 0.2257 0.3504 0.118 Uiso 1 1 calc R . .
H18C H -0.1503 0.2048 0.3719 0.118 Uiso 1 1 calc R . .
C19 C -0.1220(2) 0.4799(2) 0.2650(3) 0.0676(12) Uani 1 1 d . . .
H19A H -0.1239 0.5209 0.2969 0.101 Uiso 1 1 calc R . .
H19B H -0.1424 0.4887 0.2001 0.101 Uiso 1 1 calc R . .
H19C H -0.0802 0.4683 0.2848 0.101 Uiso 1 1 calc R . .
C20 C -0.3031(2) 0.3879(4) 0.2743(4) 0.103(2) Uani 1 1 d . . .
H20A H -0.3168 0.4339 0.2503 0.154 Uiso 0.50 1 calc PR . .
H20B H -0.3045 0.3824 0.3308 0.154 Uiso 0.50 1 calc PR . .
H20C H -0.3290 0.3538 0.2307 0.154 Uiso 0.50 1 calc PR . .
H20D H -0.3168 0.3462 0.2909 0.154 Uiso 0.50 1 calc PR . .
H20E H -0.3290 0.3977 0.2104 0.154 Uiso 0.50 1 calc PR . .
H20F H -0.3045 0.4263 0.3105 0.154 Uiso 0.50 1 calc PR . .
C21 C 0.07067(17) 0.18154(19) 0.3711(3) 0.0471(10) Uani 1 1 d . . .
C22 C 0.07177(16) 0.10506(19) 0.3766(3) 0.0510(11) Uani 1 1 d . . .
C23 C 0.06368(19) 0.0732(2) 0.4444(3) 0.0652(12) Uani 1 1 d . . .
C24 C 0.0660(2) 0.0014(2) 0.4489(4) 0.0802(15) Uani 1 1 d . . .
H24 H 0.0616 -0.0205 0.4956 0.096 Uiso 1 1 calc R . .
C25 C 0.0742(2) -0.0384(3) 0.3895(4) 0.0876(18) Uani 1 1 d . . .
C26 C 0.0816(2) -0.0058(2) 0.3226(4) 0.0758(15) Uani 1 1 d . . .
H26 H 0.0870 -0.0328 0.2804 0.091 Uiso 1 1 calc R . .
C27 C 0.08132(17) 0.0658(2) 0.3152(3) 0.0562(11) Uani 1 1 d . . .
C28 C 0.0538(3) 0.1129(3) 0.5116(4) 0.0855(16) Uani 1 1 d . . .
H28A H 0.0818 0.1513 0.5338 0.128 Uiso 1 1 calc R . .
H28B H 0.0602 0.0830 0.5619 0.128 Uiso 1 1 calc R . .
H28C H 0.0129 0.1303 0.4830 0.128 Uiso 1 1 calc R . .
C29 C 0.0903(2) 0.0985(2) 0.2425(3) 0.0706(13) Uani 1 1 d . . .
H29A H 0.1281 0.1236 0.2695 0.106 Uiso 1 1 calc R . .
H29B H 0.0575 0.1303 0.2082 0.106 Uiso 1 1 calc R . .
H29C H 0.0912 0.0631 0.2022 0.106 Uiso 1 1 calc R . .
C30 C 0.0749(2) -0.1189(2) 0.3997(3) 0.146(3) Uani 1 1 d . . .
H30A H 0.0812 -0.1404 0.3526 0.219 Uiso 0.50 1 calc PR . .
H30B H 0.0367 -0.1342 0.3940 0.219 Uiso 0.50 1 calc PR . .
H30C H 0.1071 -0.1321 0.4589 0.219 Uiso 0.50 1 calc PR . .
H30D H 0.0688 -0.1308 0.4511 0.219 Uiso 0.50 1 calc PR . .
H30E H 0.1133 -0.1369 0.4096 0.219 Uiso 0.50 1 calc PR . .
H30F H 0.0429 -0.1390 0.3448 0.219 Uiso 0.50 1 calc PR . .
S2B S 0.0646(2) 0.5323(2) 0.3896(3) 0.079(3) Uani 0.225(6) 1 d PR B 2
C33B C 0.0229(4) 0.5853(4) 0.3792(9) 0.23(3) Uani 0.225(6) 1 d P B 2
H33D H -0.0128 0.5803 0.3207 0.343 Uiso 0.225(6) 1 calc PR B 2
H33E H 0.0411 0.6300 0.3824 0.343 Uiso 0.225(6) 1 calc PR B 2
H33F H 0.0121 0.5816 0.4272 0.343 Uiso 0.225(6) 1 calc PR B 2
C34B C 0.1304(2) 0.5347(3) 0.4887(5) 0.125(11) Uani 0.225(6) 1 d P B 2
H34D H 0.1560 0.4969 0.4900 0.187 Uiso 0.225(6) 1 calc PR B 2
H34E H 0.1222 0.5303 0.5394 0.187 Uiso 0.225(6) 1 calc PR B 2
H34F H 0.1505 0.5783 0.4932 0.187 Uiso 0.225(6) 1 calc PR B 2

loop_
_atom_site_aniso_label
_atom_site_aniso_U_11
_atom_site_aniso_U_22
_atom_site_aniso_U_33
_atom_site_aniso_U_23
_atom_site_aniso_U_13
_atom_site_aniso_U_12
La1 0.03450(14) 0.04090(14) 0.04133(14) 0.00001(9) 0.01316(10) -0.00136(9)
O1 0.079(2) 0.0539(17) 0.0478(17) 0.0014(13) 0.0136(15) 0.0044(15)
C1 0.050(2) 0.059(3) 0.049(2) 0.005(2) 0.022(2) 0.0117(19)
S1 0.0554(7) 0.1093(10) 0.0601(7) 0.0131(7) 0.0236(6) 0.0112(7)
C31 0.064(4) 0.175(7) 0.151(7) -0.014(5) 0.017(4) -0.061(4)
C32 0.133(6) 0.155(6) 0.084(4) 0.047(4) 0.066(4) 0.083(5)
S2A 0.1102(17) 0.0524(11) 0.135(2) -0.0081(12) 0.0515(15) 0.0066(10)
C33A 0.153(11) 0.083(8) 0.35(2) 0.100(14) 0.079(19) 0.043(11)
C34A 0.156(11) 0.094(7) 0.143(11) -0.066(10) -0.035(11) -0.059(10)
O2 0.083(2) 0.0526(16) 0.0563(18) 0.0010(14) 0.0276(17) 0.0133(15)
C2A 0.034(7) 0.062(7) 0.048(7) 0.006(5) 0.015(5) 0.019(6)
C3A 0.078(9) 0.062(5) 0.054(9) 0.015(6) 0.029(7) 0.032(6)
C4A 0.120(14) 0.087(11) 0.057(15) 0.023(9) 0.043(11) 0.042(11)
C5A 0.107(10) 0.090(9) 0.052(7) -0.006(6) 0.033(7) 0.037(7)
C6A 0.069(7) 0.075(8) 0.042(5) -0.010(4) 0.006(5) 0.025(5)
C7A 0.052(9) 0.048(7) 0.044(7) -0.002(5) 0.017(5) 0.011(6)
C8A 0.083(17) 0.122(13) 0.074(16) 0.012(12) 0.041(13) 0.016(12)
C9A 0.175(15) 0.130(11) 0.042(5) 0.011(5) 0.028(7) 0.052(10)
C10A 0.051(6) 0.108(11) 0.069(7) -0.019(7) 0.031(5) 0.000(5)
C2B 0.042(11) 0.054(8) 0.047(8) 0.008(6) 0.025(7) 0.016(8)
C3B 0.10(3) 0.13(3) 0.033(12) -0.005(14) 0.006(17) 0.07(3)
C4B 0.17(2) 0.100(14) 0.106(17) 0.042(13) 0.106(18) 0.066(15)
C5B 0.18(4) 0.13(2) 0.045(18) 0.046(15) 0.08(2) 0.11(3)
C6B 0.14(3) 0.081(15) 0.037(11) -0.015(11) 0.017(13) 0.047(15)
C7B 0.074(15) 0.036(9) 0.048(9) 0.006(7) 0.027(9) 0.017(8)
C8B 0.093(17) 0.124(14) 0.103(16) -0.012(14) 0.063(14) -0.014(12)
C9B 0.34(5) 0.17(2) 0.063(12) 0.055(13) 0.11(2) 0.16(3)
C10B 0.046(13) 0.078(14) 0.051(14) -0.035(12) 0.013(8) -0.006(9)
O3 0.0437(15) 0.0473(14) 0.0470(15) -0.0008(11) 0.0240(13) 0.0049(11)
O4 0.0440(16) 0.0754(19) 0.0406(16) -0.0017(13) 0.0148(14) 0.0039(13)
O5 0.0457(16) 0.0473(15) 0.0737(19) -0.0006(13) 0.0309(14) -0.0004(12)
O6 0.0396(15) 0.0439(15) 0.085(2) -0.0024(13) 0.0240(14) -0.0002(12)
O7 0.078(2) 0.0409(15) 0.0632(18) -0.0038(13) 0.0179(16) -0.0026(14)
O8 0.0419(17) 0.081(2) 0.088(2) -0.0060(17) 0.0249(16) -0.0135(15)
C11 0.045(2) 0.0345(18) 0.047(2) -0.0016(15) 0.022(2) 0.0026(15)
C12 0.038(2) 0.050(2) 0.039(2) -0.0080(16) 0.0164(17) -0.0008(17)
C13 0.050(2) 0.054(2) 0.049(2) -0.0051(18) 0.028(2) -0.0019(18)
C14 0.058(3) 0.077(3) 0.052(3) -0.013(2) 0.035(2) -0.017(2)
C15 0.039(2) 0.096(3) 0.051(3) -0.014(2) 0.022(2) 0.001(2)
C16 0.049(2) 0.064(3) 0.052(2) -0.0071(19) 0.019(2) 0.013(2)
C17 0.045(2) 0.047(2) 0.048(2) -0.0048(16) 0.0199(19) 0.0041(17)
C18 0.087(4) 0.064(3) 0.098(4) 0.013(3) 0.054(3) -0.002(3)
C19 0.061(3) 0.053(2) 0.088(3) 0.007(2) 0.035(3) 0.007(2)
C20 0.047(3) 0.163(6) 0.103(5) -0.002(4) 0.038(3) 0.009(3)
C21 0.040(2) 0.042(2) 0.053(2) 0.0030(16) 0.017(2) 0.0014(17)
C22 0.036(2) 0.042(2) 0.069(3) 0.0026(18) 0.020(2) 0.0023(16)
C23 0.047(3) 0.064(3) 0.086(3) 0.010(2) 0.033(2) 0.000(2)
C24 0.077(3) 0.052(3) 0.111(4) 0.022(3) 0.044(3) 0.000(2)
C25 0.078(4) 0.045(3) 0.141(6) 0.015(3) 0.052(4) 0.003(2)
C26 0.056(3) 0.051(3) 0.117(4) -0.009(3) 0.038(3) 0.004(2)
C27 0.038(2) 0.048(2) 0.076(3) 0.001(2) 0.022(2) 0.0062(17)
C28 0.093(4) 0.084(3) 0.089(4) 0.012(3) 0.051(3) -0.003(3)
C29 0.059(3) 0.068(3) 0.081(3) -0.007(2) 0.031(3) 0.008(2)
C30 0.163(7) 0.049(3) 0.248(10) 0.020(4) 0.115(7) 0.011(4)
S2B 0.152(7) 0.040(3) 0.064(4) -0.002(2) 0.067(4) -0.016(3)
C33B 0.228(18) 0.23(2) 0.23(3) 0.00(7) 0.11(7) 0.00(8)
C34B 0.125(9) 0.125(11) 0.125(14) 0.00(3) 0.06(2) 0.00(3)

loop_
_atom_type_symbol
_atom_type_description
_atom_type_scat_dispersion_real
_atom_type_scat_dispersion_imag
_atom_type_scat_source
La La -0.2871 2.4523 'International Tables Vol C Tables 4.2.6.8 and 6.1.1.4'
C C 0.0033 0.0016 'International Tables Vol C Tables 4.2.6.8 and 6.1.1.4'
H H 0.0000 0.0000 'International Tables Vol C Tables 4.2.6.8 and 6.1.1.4'
O O 0.0106 0.0060 'International Tables Vol C Tables 4.2.6.8 and 6.1.1.4'
S S 0.1246 0.1234 'International Tables Vol C Tables 4.2.6.8 and 6.1.1.4'

loop_
_geom_angle_atom_site_label_1
_geom_angle_atom_site_label_2
_geom_angle_atom_site_label_3
_geom_angle
_geom_angle_site_symmetry_1
_geom_angle_site_symmetry_3
_geom_angle_publ_flag
O8 La1 O6 131.02(10) . . ?
O8 La1 O7 80.82(11) . . ?
O6 La1 O7 146.79(10) . . ?
O8 La1 O3 84.32(10) . 2 ?
O6 La1 O3 92.81(9) . 2 ?
O7 La1 O3 79.78(9) . 2 ?
O8 La1 O4 146.66(10) . . ?
O6 La1 O4 76.82(9) . . ?
O7 La1 O4 77.61(10) . . ?
O3 La1 O4 116.04(8) 2 . ?
O8 La1 O2 85.50(11) . . ?
O6 La1 O2 76.13(9) . . ?
O7 La1 O2 122.02(9) . . ?
O3 La1 O2 153.97(9) 2 . ?
O4 La1 O2 84.74(9) . . ?
O8 La1 O5 80.48(9) . . ?
O6 La1 O5 50.75(8) . . ?
O7 La1 O5 155.68(10) . . ?
O3 La1 O5 83.02(8) 2 . ?
O4 La1 O5 125.79(9) . . ?
O2 La1 O5 71.69(9) . . ?
O8 La1 O1 76.55(11) . . ?
O6 La1 O1 118.72(10) . . ?
O7 La1 O1 72.58(9) . . ?
O3 La1 O1 148.41(8) 2 . ?
O4 La1 O1 72.90(9) . . ?
O2 La1 O1 49.44(9) . . ?
O5 La1 O1 117.54(9) . . ?
O8 La1 O3 145.28(9) . . ?
O6 La1 O3 72.65(8) . . ?
O7 La1 O3 74.62(8) . . ?
O3 La1 O3 67.61(10) 2 . ?
O4 La1 O3 48.87(8) . . ?
O2 La1 O3 128.40(9) . . ?
O5 La1 O3 114.21(8) . . ?
O1 La1 O3 117.54(9) . . ?
O8 La1 La1 119.69(8) . 2 ?
O6 La1 La1 74.58(7) . 2 ?
O7 La1 La1 81.05(7) . 2 ?
O3 La1 La1 35.90(6) 2 2 ?
O4 La1 La1 81.67(6) . 2 ?
O2 La1 La1 149.81(7) . 2 ?
O5 La1 La1 94.91(6) . 2 ?
O1 La1 La1 146.49(7) . 2 ?
O3 La1 La1 32.86(6) . 2 ?
C1 O1 La1 93.7(2) . . ?
O2 C1 O1 121.6(4) . . ?
O2 C1 C2B 116.8(9) . . ?
O1 C1 C2B 119.9(9) . . ?
O2 C1 C2A 122.2(7) . . ?
O1 C1 C2A 115.8(7) . . ?
C2B C1 C2A 20.6(5) . . ?
O8 S1 C32 105.9(3) . . ?
O8 S1 C31 104.7(3) . . ?
C32 S1 C31 98.1(3) . . ?
O7 S2A C34A 102.6(3) . . ?
O7 S2A C33A 104.6(5) . . ?
C34A S2A C33A 98.0(3) . . ?
S2A C33A H33A 109.5 . . ?
S2A C33A H33B 109.5 . . ?
H33A C33A H33B 109.5 . . ?
S2A C33A H33C 109.5 . . ?
H33A C33A H33C 109.5 . . ?
H33B C33A H33C 109.5 . . ?
S2A C34A H34A 109.5 . . ?
S2A C34A H34B 109.5 . . ?
H34A C34A H34B 109.5 . . ?
S2A C34A H34C 109.5 . . ?
H34A C34A H34C 109.5 . . ?
H34B C34A H34C 109.5 . . ?
C1 O2 La1 95.2(2) . . ?
C7A C2A C3A 121.7(9) . . ?
C7A C2A C1 121.9(8) . . ?
C3A C2A C1 116.2(9) . . ?
C4A C3A C2A 115.6(12) . . ?
C4A C3A C8A 125.9(16) . . ?
C2A C3A C8A 118.5(12) . . ?
C3A C4A C5A 123.7(13) . . ?
C3A C4A H4A 118.2 . . ?
C5A C4A H4A 118.2 . . ?
C6A C5A C4A 118.2(11) . . ?
C6A C5A C9A 122.7(12) . . ?
C4A C5A C9A 119.1(13) . . ?
C5A C6A C7A 124.4(10) . . ?
C5A C6A H6A 117.8 . . ?
C7A C6A H6A 117.8 . . ?
C2A C7A C6A 116.4(11) . . ?
C2A C7A C10A 120.6(9) . . ?
C6A C7A C10A 122.7(11) . . ?
C7B C2B C3B 121.5(9) . . ?
C7B C2B C1 114.1(9) . . ?
C3B C2B C1 123.9(11) . . ?
C4B C3B C2B 115.4(12) . . ?
C4B C3B C8B 125.9(16) . . ?
C2B C3B C8B 118.5(12) . . ?
C3B C4B C5B 123.6(13) . . ?
C3B C4B H4B 118.2 . . ?
C5B C4B H4B 118.2 . . ?
C6B C5B C4B 118.2(11) . . ?
C6B C5B C9B 122.7(12) . . ?
C4B C5B C9B 119.0(13) . . ?
C5B C6B C7B 124.4(10) . . ?
C5B C6B H6B 117.8 . . ?
C7B C6B H6B 117.8 . . ?
C2B C7B C6B 116.4(10) . . ?
C2B C7B C10B 120.7(9) . . ?
C6B C7B C10B 122.7(11) . . ?
C3B C8B H8B1 109.5 . . ?
C3B C8B H8B2 109.5 . . ?
H8B1 C8B H8B2 109.5 . . ?
C3B C8B H8B3 109.5 . . ?
H8B1 C8B H8B3 109.5 . . ?
H8B2 C8B H8B3 109.5 . . ?
C5B C9B H9B1 109.5 . . ?
C5B C9B H9B2 109.5 . . ?
H9B1 C9B H9B2 109.5 . . ?
C5B C9B H9B3 109.5 . . ?
H9B1 C9B H9B3 109.5 . . ?
H9B2 C9B H9B3 109.5 . . ?
C7B C10B H10D 109.5 . . ?
C7B C10B H10E 109.5 . . ?
H10D C10B H10E 109.5 . . ?
C7B C10B H10F 109.5 . . ?
H10D C10B H10F 109.5 . . ?
H10E C10B H10F 109.5 . . ?
C11 O3 La1 157.7(2) . 2 ?
C11 O3 La1 90.8(2) . . ?
La1 O3 La1 111.24(9) 2 . ?
C11 O4 La1 99.2(2) . . ?
C21 O5 La1 91.1(2) . . ?
C21 O6 La1 96.0(2) . . ?
S2B O7 S2A 41.58(19) . . ?
S2B O7 La1 156.0(3) . . ?
S2A O7 La1 126.68(19) . . ?
S1 O8 La1 143.5(2) . . ?
O4 C11 O3 121.2(4) . . ?
O4 C11 C12 118.3(3) . . ?
O3 C11 C12 120.5(3) . . ?
C17 C12 C13 120.3(4) . . ?
C17 C12 C11 120.8(3) . . ?
C13 C12 C11 118.8(3) . . ?
C14 C13 C12 118.8(4) . . ?
C14 C13 C18 120.0(4) . . ?
C12 C13 C18 121.2(4) . . ?
C15 C14 C13 121.9(4) . . ?
C15 C14 H14 119.0 . . ?
C13 C14 H14 119.0 . . ?
C14 C15 C16 118.3(4) . . ?
C14 C15 C20 120.9(5) . . ?
C16 C15 C20 120.8(5) . . ?
C15 C16 C17 122.0(4) . . ?
C15 C16 H16 119.0 . . ?
C17 C16 H16 119.0 . . ?
C12 C17 C16 118.6(4) . . ?
C12 C17 C19 122.0(4) . . ?
C16 C17 C19 119.3(4) . . ?
C13 C18 H18A 109.5 . . ?
C13 C18 H18B 109.5 . . ?
H18A C18 H18B 109.5 . . ?
C13 C18 H18C 109.5 . . ?
H18A C18 H18C 109.5 . . ?
H18B C18 H18C 109.5 . . ?
C17 C19 H19A 109.5 . . ?
C17 C19 H19B 109.5 . . ?
H19A C19 H19B 109.5 . . ?
C17 C19 H19C 109.5 . . ?
H19A C19 H19C 109.5 . . ?
H19B C19 H19C 109.5 . . ?
C15 C20 H20A 109.5 . . ?
C15 C20 H20B 109.5 . . ?
H20A C20 H20B 109.5 . . ?
C15 C20 H20C 109.5 . . ?
H20A C20 H20C 109.5 . . ?
H20B C20 H20C 109.5 . . ?
C15 C20 H20D 109.5 . . ?
H20A C20 H20D 141.1 . . ?
H20B C20 H20D 56.3 . . ?
H20C C20 H20D 56.3 . . ?
C15 C20 H20E 109.5 . . ?
H20A C20 H20E 56.3 . . ?
H20B C20 H20E 141.1 . . ?
H20C C20 H20E 56.3 . . ?
H20D C20 H20E 109.5 . . ?
C15 C20 H20F 109.5 . . ?
H20A C20 H20F 56.3 . . ?
H20B C20 H20F 56.3 . . ?
H20C C20 H20F 141.1 . . ?
H20D C20 H20F 109.5 . . ?
H20E C20 H20F 109.5 . . ?
O6 C21 O5 121.6(3) . . ?
O6 C21 C22 118.4(3) . . ?
O5 C21 C22 120.0(3) . . ?
C27 C22 C23 120.5(4) . . ?
C27 C22 C21 120.3(4) . . ?
C23 C22 C21 119.2(4) . . ?
C24 C23 C22 117.9(5) . . ?
C24 C23 C28 119.7(5) . . ?
C22 C23 C28 122.3(4) . . ?
C25 C24 C23 123.1(5) . . ?
C25 C24 H24 118.4 . . ?
C23 C24 H24 118.4 . . ?
C24 C25 C26 117.9(5) . . ?
C24 C25 C30 118.9(5) . . ?
C26 C25 C30 123.2(5) . . ?
C25 C26 C27 122.2(5) . . ?
C25 C26 H26 118.9 . . ?
C27 C26 H26 118.9 . . ?
C26 C27 C22 118.3(4) . . ?
C26 C27 C29 120.2(4) . . ?
C22 C27 C29 121.6(4) . . ?
C23 C28 H28A 109.5 . . ?
C23 C28 H28B 109.5 . . ?
H28A C28 H28B 109.5 . . ?
C23 C28 H28C 109.5 . . ?
H28A C28 H28C 109.5 . . ?
H28B C28 H28C 109.5 . . ?
C27 C29 H29A 109.5 . . ?
C27 C29 H29B 109.5 . . ?
H29A C29 H29B 109.5 . . ?
C27 C29 H29C 109.5 . . ?
H29A C29 H29C 109.5 . . ?
H29B C29 H29C 109.5 . . ?
C25 C30 H30A 109.5 . . ?
C25 C30 H30B 109.5 . . ?
H30A C30 H30B 109.5 . . ?
C25 C30 H30C 109.5 . . ?
H30A C30 H30C 109.5 . . ?
H30B C30 H30C 109.5 . . ?
C25 C30 H30D 109.5 . . ?
H30A C30 H30D 141.1 . . ?
H30B C30 H30D 56.3 . . ?
H30C C30 H30D 56.3 . . ?
C25 C30 H30E 109.5 . . ?
H30A C30 H30E 56.3 . . ?
H30B C30 H30E 141.1 . . ?
H30C C30 H30E 56.3 . . ?
H30D C30 H30E 109.5 . . ?
C25 C30 H30F 109.5 . . ?
H30A C30 H30F 56.3 . . ?
H30B C30 H30F 56.3 . . ?
H30C C30 H30F 141.1 . . ?
H30D C30 H30F 109.5 . . ?
H30E C30 H30F 109.5 . . ?

loop_
_geom_bond_atom_site_label_1
_geom_bond_atom_site_label_2
_geom_bond_distance
_geom_bond_site_symmetry_2
_geom_bond_publ_flag
La1 O8 2.459(3) . ?
La1 O6 2.514(2) . ?
La1 O7 2.526(3) . ?
La1 O3 2.527(3) 2 ?
La1 O4 2.559(3) . ?
La1 O2 2.593(3) . ?
La1 O5 2.614(3) . ?
La1 O1 2.618(3) . ?
La1 O3 2.731(2) . ?
La1 La1 4.3410(4) 2 ?
O1 C1 1.255(5) . ?
C1 O2 1.242(5) . ?
C1 C2B 1.450(9) . ?
C1 C2A 1.562(9) . ?
S1 O8 1.478(3) . ?
S1 C32 1.754(5) . ?
S1 C31 1.774(5) . ?
C31 H31A 0.9800 . ?
C31 H31B 0.9800 . ?
C31 H31C 0.9800 . ?
C32 H32A 0.9800 . ?
C32 H32B 0.9800 . ?
C32 H32C 0.9800 . ?
S2A O7 1.542(4) . ?
S2A C34A 1.754(5) . ?
S2A C33A 1.774(5) . ?
C33A H33A 0.9800 . ?
C33A H33B 0.9800 . ?
C33A H33C 0.9800 . ?
C34A H34A 0.9800 . ?
C34A H34B 0.9800 . ?
C34A H34C 0.9800 . ?
C2A C7A 1.401(13) . ?
C2A C3A 1.441(16) . ?
C3A C4A 1.39(2) . ?
C3A C8A 1.511(19) . ?
C4A C5A 1.40(2) . ?
C4A H4A 0.9500 . ?
C5A C6A 1.316(18) . ?
C5A C9A 1.531(13) . ?
C6A C7A 1.416(11) . ?
C6A H6A 0.9500 . ?
C7A C10A 1.512(12) . ?
C8A H8A1 0.9800 . ?
C8A H8A2 0.9800 . ?
C8A H8A3 0.9800 . ?
C9A H9A1 0.9800 . ?
C9A H9A2 0.9800 . ?
C9A H9A3 0.9800 . ?
C10A H10A 0.9800 . ?
C10A H10B 0.9800 . ?
C10A H10C 0.9800 . ?
C2B C7B 1.402(13) . ?
C2B C3B 1.441(16) . ?
C3B C4B 1.39(2) . ?
C3B C8B 1.511(19) . ?
C4B C5B 1.40(2) . ?
C4B H4B 0.9500 . ?
C5B C6B 1.316(19) . ?
C5B C9B 1.532(13) . ?
C6B C7B 1.416(11) . ?
C6B H6B 0.9500 . ?
C7B C10B 1.512(12) . ?
C8B H8B1 0.9800 . ?
C8B H8B2 0.9800 . ?
C8B H8B3 0.9800 . ?
C9B H9B1 0.9800 . ?
C9B H9B2 0.9800 . ?
C9B H9B3 0.9800 . ?
C10B H10D 0.9800 . ?
C10B H10E 0.9800 . ?
C10B H10F 0.9800 . ?
O3 C11 1.264(4) . ?
O3 La1 2.527(3) 2 ?
O4 C11 1.255(4) . ?
O5 C21 1.264(4) . ?
O6 C21 1.256(4) . ?
O7 S2B 1.510(5) . ?
C11 C12 1.498(5) . ?
C12 C17 1.385(5) . ?
C12 C13 1.413(6) . ?
C13 C14 1.385(6) . ?
C13 C18 1.509(6) . ?
C14 C15 1.380(6) . ?
C14 H14 0.9500 . ?
C15 C16 1.381(6) . ?
C15 C20 1.530(6) . ?
C16 C17 1.399(6) . ?
C16 H16 0.9500 . ?
C17 C19 1.509(6) . ?
C18 H18A 0.9800 . ?
C18 H18B 0.9800 . ?
C18 H18C 0.9800 . ?
C19 H19A 0.9800 . ?
C19 H19B 0.9800 . ?
C19 H19C 0.9800 . ?
C20 H20A 0.9800 . ?
C20 H20B 0.9800 . ?
C20 H20C 0.9800 . ?
C20 H20D 0.9800 . ?
C20 H20E 0.9800 . ?
C20 H20F 0.9800 . ?
C21 C22 1.498(5) . ?
C22 C27 1.404(6) . ?
C22 C23 1.405(6) . ?
C23 C24 1.405(6) . ?
C23 C28 1.493(7) . ?
C24 C25 1.365(8) . ?
C24 H24 0.9500 . ?
C25 C26 1.389(7) . ?
C25 C30 1.583(6) . ?
C26 C27 1.405(6) . ?
C26 H26 0.9500 . ?
C27 C29 1.499(6) . ?
C28 H28A 0.9800 . ?
C28 H28B 0.9800 . ?
C28 H28C 0.9800 . ?
C29 H29A 0.9800 . ?
C29 H29B 0.9800 . ?
C29 H29C 0.9800 . ?
C30 H30A 0.9800 . ?
C30 H30B 0.9800 . ?
C30 H30C 0.9800 . ?
C30 H30D 0.9800 . ?
C30 H30E 0.9800 . ?
C30 H30F 0.9800 . ?
